data_7123789
loop_
_publ_author_name
'Shang, Yaping'
'Jonnada, Krishna'
'Yedage, Subhash L.'
'Tu, Hua'
'Zhang, Xiaofeng'
'Lou, Xin'
'Huang, Shijun'
'Su, Weiping'

_publ_section_title
;
 Rhodium(III)-Catalyzed Indole Synthesis at Room Temperature Using the
 Transient Oxidizing Directing Group Strategy
;
_journal_name_full 'Chemical Communications'
_journal_paper_doi 10.1039/C9CC04529E
_journal_year 2019
_chemical_formula_moiety 'C19 H17 N O3'
_chemical_formula_sum 'C19 H17 N O3'
_chemical_formula_weight 307.34
_chemical_name_systematic 'methyl 3-acetyl-1-methyl-2-phenyl-1H-indole-5-carboxylate'
_space_group_IT_number 57
_space_group_name_Hall '-P 2c 2b'
_space_group_name_H-M_alt 'P b c m'
_symmetry_cell_setting orthorhombic
_symmetry_space_group_name_Hall '-P 2c 2b'
_symmetry_space_group_name_H-M 'P b c m'
_atom_sites_solution_hydrogens geom
_atom_sites_solution_primary direct
_atom_sites_solution_secondary difmap
_audit_creation_method SHELXL-97
_audit_update_record
;
2019-03-29 deposited with the CCDC.    2019-07-01 downloaded from the CCDC.
;
_cell_angle_alpha 90.00
_cell_angle_beta 90.00
_cell_angle_gamma 90.00
_cell_formula_units_Z 12
_cell_length_a 8.8963(11)
_cell_length_b 24.680(3)
_cell_length_c 21.421(3)
_cell_measurement_reflns_used 3237
_cell_measurement_temperature 150(2)
_cell_measurement_theta_max 27.25
_cell_measurement_theta_min 2.98
_cell_volume 4703.2(10)
_computing_cell_refinement 'Bruker SAINT'
_computing_data_collection 'Bruker APEX2'
_computing_data_reduction 'Bruker SAINT'
_computing_molecular_graphics 'Bruker SHELXTL'
_computing_publication_material 'Bruker SHELXTL'
_computing_structure_refinement 'SHELXL-97 (Sheldrick, 1997)'
_computing_structure_solution 'SHELXS-97 (Sheldrick, 1990)'
_diffrn_ambient_temperature 150(2)
_diffrn_measured_fraction_theta_full 0.980
_diffrn_measured_fraction_theta_max 0.980
_diffrn_measurement_device_type 'Bruker APEX-II CCD'
_diffrn_measurement_method '\f and \w scans'
_diffrn_radiation_monochromator graphite
_diffrn_radiation_source 'fine-focus sealed tube'
_diffrn_radiation_type MoK\a
_diffrn_radiation_wavelength 0.71073
_diffrn_reflns_av_R_equivalents 0.1440
_diffrn_reflns_av_sigmaI/netI 0.0818
_diffrn_reflns_limit_h_max 10
_diffrn_reflns_limit_h_min -10
_diffrn_reflns_limit_k_max 29
_diffrn_reflns_limit_k_min -29
_diffrn_reflns_limit_l_max 25
_diffrn_reflns_limit_l_min -24
_diffrn_reflns_number 30645
_diffrn_reflns_theta_full 25.00
_diffrn_reflns_theta_max 25.00
_diffrn_reflns_theta_min 2.52
_diffrn_standards_number 0
_exptl_absorpt_coefficient_mu 0.088
_exptl_absorpt_correction_type none
_exptl_crystal_colour colourless
_exptl_crystal_density_diffrn 1.302
_exptl_crystal_density_meas ?
_exptl_crystal_density_method 'not measured'
_exptl_crystal_description PLATE
_exptl_crystal_F_000 1944
_exptl_crystal_size_max 0.40
_exptl_crystal_size_mid 0.20
_exptl_crystal_size_min 0.10
_refine_diff_density_max 0.671
_refine_diff_density_min -0.467
_refine_diff_density_rms 0.082
_refine_ls_extinction_method none
_refine_ls_goodness_of_fit_ref 1.087
_refine_ls_hydrogen_treatment constr
_refine_ls_matrix_type full
_refine_ls_number_parameters 343
_refine_ls_number_reflns 4191
_refine_ls_number_restraints 0
_refine_ls_restrained_S_all 1.087
_refine_ls_R_factor_all 0.1834
_refine_ls_R_factor_gt 0.1253
_refine_ls_shift/su_max 0.001
_refine_ls_shift/su_mean 0.000
_refine_ls_structure_factor_coef Fsqd
_refine_ls_weighting_details 'calc w=1/[\s^2^(Fo^2^)+(0.0760P)^2^+26.5794P] where P=(Fo^2^+2Fc^2^)/3'
_refine_ls_weighting_scheme calc
_refine_ls_wR_factor_gt 0.2799
_refine_ls_wR_factor_ref 0.3240
_reflns_number_gt 2569
_reflns_number_total 4191
_reflns_threshold_expression >2sigma(I)
_cod_data_source_file c9cc04529e2.cif
_cod_data_source_block full
_cod_depositor_comments
;
The following automatic conversions were performed:

'_exptl_crystal_density_meas' value 'none' was changed to '?' - the
value is perceived as not measured.

Automatic conversion script
Id: cif_fix_values 4973 2017-02-22 13:04:09Z antanas 
;
_cod_original_sg_symbol_H-M Pbcm
_cod_database_code 7123789

loop_
_symmetry_equiv_pos_as_xyz
'x, y, z'
'-x, -y, z+1/2'
'x, -y+1/2, -z'
'-x, y+1/2, -z+1/2'
'-x, -y, -z'
'x, y, -z-1/2'
'-x, y-1/2, z'
'x, -y-1/2, z-1/2'

loop_
_atom_site_label
_atom_site_type_symbol
_atom_site_fract_x
_atom_site_fract_y
_atom_site_fract_z
_atom_site_U_iso_or_equiv
_atom_site_adp_type
_atom_site_occupancy
_atom_site_symmetry_multiplicity
_atom_site_calc_flag
_atom_site_refinement_flags
O1 O 0.3977(6) 0.03221(18) 0.0869(2) 0.0589(14) Uani 1 1 d .
O2 O 0.5423(8) 0.2207(2) 0.0794(3) 0.0727(17) Uani 1 1 d .
O3 O 0.7774(6) 0.25236(19) 0.0849(2) 0.0680(16) Uani 1 1 d .
O4 O 1.0789(6) 0.4788(2) 0.2500 0.0405(15) Uani 1 2 d S
O5 O 0.6873(7) 0.2596(2) 0.2500 0.0439(16) Uani 1 2 d S
O6 O 0.9283(8) 0.2903(2) 0.2500 0.0469(17) Uani 1 2 d S
N1 N 0.9019(6) 0.0014(2) 0.0821(2) 0.0415(13) Uani 1 1 d .
N2 N 0.5725(7) 0.5120(3) 0.2500 0.0298(15) Uani 1 2 d S
C1 C 0.8657(8) 0.0566(3) 0.0819(3) 0.0453(17) Uani 1 1 d .
C2 C 0.7096(7) 0.0610(2) 0.0827(3) 0.0352(14) Uani 1 1 d .
C3 C 0.6455(7) 0.0068(2) 0.0834(3) 0.0350(14) Uani 1 1 d .
C4 C 0.7684(6) -0.0279(2) 0.0824(3) 0.0313(13) Uani 1 1 d .
C5 C 0.9660(9) 0.1006(3) 0.0811(3) 0.0524(18) Uani 1 1 d .
H5A H 1.0719 0.0957 0.0808 0.063 Uiso 1 1 calc R
C6 C 0.9017(9) 0.1505(3) 0.0809(3) 0.059(2) Uani 1 1 d .
H6A H 0.9653 0.1814 0.0801 0.070 Uiso 1 1 calc R
C7 C 0.7483(8) 0.1585(2) 0.0817(3) 0.0426(16) Uani 1 1 d .
C8 C 0.6493(9) 0.1138(3) 0.0825(3) 0.0497(18) Uani 1 1 d .
H8A H 0.5436 0.1193 0.0829 0.060 Uiso 1 1 calc R
C9 C 1.0542(7) -0.0197(3) 0.0814(3) 0.058(2) Uani 1 1 d .
H9A H 1.1208 0.0063 0.0606 0.086 Uiso 1 1 calc R
H9B H 1.0561 -0.0542 0.0587 0.086 Uiso 1 1 calc R
H9C H 1.0885 -0.0255 0.1244 0.086 Uiso 1 1 calc R
C10 C 0.4901(8) -0.0058(3) 0.0859(3) 0.0395(15) Uani 1 1 d .
C11 C 0.4308(8) -0.0620(3) 0.0890(3) 0.0469(17) Uani 1 1 d .
H11A H 0.4031 -0.0742 0.0470 0.070 Uiso 1 1 calc R
H11B H 0.3420 -0.0629 0.1160 0.070 Uiso 1 1 calc R
H11C H 0.5082 -0.0861 0.1060 0.070 Uiso 1 1 calc R
C12 C 0.6803(11) 0.2124(3) 0.0818(3) 0.056(2) Uani 1 1 d .
C13 C 0.7230(11) 0.3067(3) 0.0860(4) 0.074(3) Uani 1 1 d .
H13A H 0.6629 0.3135 0.0485 0.111 Uiso 1 1 calc R
H13B H 0.8082 0.3319 0.0871 0.111 Uiso 1 1 calc R
H13C H 0.6605 0.3121 0.1232 0.111 Uiso 1 1 calc R
C14 C 0.7765(7) -0.0880(2) 0.0819(3) 0.0370(15) Uani 1 1 d .
C15 C 0.8322(7) -0.1168(3) 0.1334(3) 0.0448(17) Uani 1 1 d .
H15A H 0.8637 -0.0979 0.1698 0.054 Uiso 1 1 calc R
C16 C 0.8415(9) -0.1730(3) 0.1314(4) 0.062(2) Uani 1 1 d .
H16A H 0.8820 -0.1926 0.1656 0.074 Uiso 1 1 calc R
C17 C 0.7913(11) -0.1997(3) 0.0792(4) 0.077(3) Uani 1 1 d .
H17A H 0.7987 -0.2380 0.0778 0.092 Uiso 1 1 calc R
C18 C 0.7312(10) -0.1729(3) 0.0294(4) 0.070(2) Uani 1 1 d .
H18A H 0.6956 -0.1927 -0.0056 0.084 Uiso 1 1 calc R
C19 C 0.7218(9) -0.1164(3) 0.0297(3) 0.0553(19) Uani 1 1 d .
H19A H 0.6794 -0.0976 -0.0047 0.066 Uiso 1 1 calc R
C20 C 0.6028(8) 0.4573(3) 0.2500 0.0261(17) Uani 1 2 d S
C21 C 0.7619(7) 0.4512(3) 0.2500 0.0221(17) Uani 1 2 d S
C22 C 0.8288(8) 0.5045(3) 0.2500 0.0261(17) Uani 1 2 d S
C23 C 0.7055(9) 0.5412(3) 0.2500 0.034(2) Uani 1 2 d S
C24 C 0.8209(9) 0.3983(3) 0.2500 0.0269(18) Uani 1 2 d S
H24A H 0.9265 0.3927 0.2500 0.032 Uiso 1 2 calc SR
C25 C 0.7246(10) 0.3553(3) 0.2500 0.0308(19) Uani 1 2 d S
C26 C 0.5689(11) 0.3611(3) 0.2500 0.042(2) Uani 1 2 d S
H26A H 0.5054 0.3301 0.2500 0.051 Uiso 1 2 d SR
C27 C 0.5063(10) 0.4132(4) 0.2500 0.040(2) Uani 1 2 d S
H27A H 0.4004 0.4184 0.2500 0.048 Uiso 1 2 d SR
C28 C 0.4236(9) 0.5346(4) 0.2500 0.039(2) Uani 1 2 d S
H28A H 0.3705 0.5215 0.2130 0.047 Uiso 1 1 d R
H28B H 0.4296 0.5741 0.2500 0.047 Uiso 1 2 d SR
C29 C 0.9878(10) 0.5161(3) 0.2500 0.035(2) Uani 1 2 d S
C30 C 1.0437(10) 0.5749(3) 0.2500 0.041(2) Uani 1 2 d S
H30A H 1.1522 0.5763 0.2445 0.049 Uiso 0.50 1 d PR
H30B H 1.0127 0.5926 0.2877 0.049 Uiso 1 1 d R
C31 C 0.7936(11) 0.2995(3) 0.2500 0.035(2) Uani 1 2 d S
C32 C 0.7503(14) 0.2041(3) 0.2500 0.059(3) Uani 1 2 d S
H32A H 0.6704 0.1782 0.2440 0.071 Uiso 0.50 1 d PR
H32B H 0.8062 0.1979 0.2123 0.071 Uiso 1 1 d R
C33 C 0.7034(10) 0.6010(3) 0.2500 0.035(2) Uani 1 2 d S
C34 C 0.6930(11) 0.6292(3) 0.1963(4) 0.072(3) Uani 1 1 d .
H34A H 0.6888 0.6099 0.1579 0.087 Uiso 1 1 d R
C35 C 0.6872(12) 0.6859(3) 0.1962(5) 0.090(3) Uani 1 1 d .
H35A H 0.6812 0.7050 0.1577 0.108 Uiso 1 1 d R
C36 C 0.6947(14) 0.7128(5) 0.2500 0.070(3) Uani 1 2 d S
H36A H 0.7018 0.7512 0.2500 0.084 Uiso 1 2 d SR

loop_
_atom_site_aniso_label
_atom_site_aniso_U_11
_atom_site_aniso_U_22
_atom_site_aniso_U_33
_atom_site_aniso_U_23
_atom_site_aniso_U_13
_atom_site_aniso_U_12
O1 0.056(3) 0.039(3) 0.082(4) -0.004(3) -0.006(3) -0.007(2)
O2 0.092(5) 0.046(3) 0.081(4) 0.001(3) -0.010(4) -0.004(3)
O3 0.110(4) 0.036(3) 0.058(3) -0.005(2) 0.006(3) -0.028(3)
O4 0.033(3) 0.024(3) 0.064(4) 0.000 0.000 -0.005(3)
O5 0.054(4) 0.028(3) 0.051(4) 0.000 0.000 -0.017(3)
O6 0.059(5) 0.025(3) 0.057(4) 0.000 0.000 0.001(3)
N1 0.048(3) 0.043(3) 0.034(3) -0.001(2) -0.001(3) -0.013(3)
N2 0.021(3) 0.040(4) 0.029(4) 0.000 0.000 -0.011(3)
C1 0.052(4) 0.052(4) 0.032(4) -0.008(3) 0.000(3) -0.016(3)
C2 0.056(4) 0.026(3) 0.024(3) -0.001(2) -0.002(3) -0.008(3)
C3 0.041(3) 0.037(3) 0.027(3) -0.003(3) -0.005(3) 0.003(3)
C4 0.038(3) 0.035(3) 0.021(3) -0.002(2) -0.003(2) -0.009(3)
C5 0.061(5) 0.055(4) 0.041(4) -0.001(3) 0.007(3) -0.019(4)
C6 0.072(5) 0.064(5) 0.040(4) -0.008(4) 0.007(4) -0.014(4)
C7 0.068(5) 0.030(3) 0.029(3) -0.002(3) -0.001(3) -0.013(3)
C8 0.070(5) 0.049(4) 0.030(4) -0.004(3) -0.002(3) -0.010(4)
C9 0.031(4) 0.099(6) 0.043(4) -0.001(4) 0.003(3) -0.015(4)
C10 0.051(4) 0.038(3) 0.029(3) -0.002(3) -0.008(3) 0.001(3)
C11 0.050(4) 0.049(4) 0.041(4) -0.001(3) -0.001(3) -0.014(3)
C12 0.094(6) 0.044(4) 0.031(4) -0.002(3) 0.003(4) -0.018(4)
C13 0.128(8) 0.034(4) 0.062(5) 0.006(4) -0.007(5) -0.003(4)
C14 0.047(4) 0.029(3) 0.035(3) -0.002(3) -0.004(3) -0.002(3)
C15 0.047(4) 0.042(4) 0.046(4) 0.001(3) -0.016(3) -0.002(3)
C16 0.074(5) 0.042(4) 0.070(5) 0.010(4) -0.022(4) -0.002(4)
C17 0.108(7) 0.039(4) 0.083(7) -0.006(4) -0.017(6) 0.015(5)
C18 0.107(7) 0.046(5) 0.057(5) -0.012(4) -0.003(5) 0.001(5)
C19 0.079(5) 0.042(4) 0.046(4) -0.004(3) -0.011(4) 0.008(4)
C20 0.023(4) 0.029(4) 0.027(4) 0.000 0.000 0.002(3)
C21 0.010(3) 0.030(4) 0.026(4) 0.000 0.000 -0.008(3)
C22 0.020(4) 0.029(4) 0.029(4) 0.000 0.000 -0.007(3)
C23 0.034(5) 0.036(5) 0.031(5) 0.000 0.000 0.014(4)
C24 0.029(4) 0.023(4) 0.029(4) 0.000 0.000 0.007(3)
C25 0.046(5) 0.028(4) 0.018(4) 0.000 0.000 -0.013(4)
C26 0.062(6) 0.029(5) 0.035(5) 0.000 0.000 -0.014(4)
C27 0.030(4) 0.058(6) 0.032(5) 0.000 0.000 -0.020(4)
C28 0.028(4) 0.050(5) 0.040(5) 0.000 0.000 0.017(4)
C29 0.041(5) 0.033(5) 0.032(5) 0.000 0.000 -0.019(4)
C30 0.038(5) 0.030(5) 0.055(6) 0.000 0.000 -0.014(4)
C31 0.046(6) 0.026(4) 0.034(5) 0.000 0.000 -0.014(4)
C32 0.104(9) 0.018(5) 0.054(7) 0.000 0.000 -0.005(5)
C33 0.044(5) 0.024(4) 0.037(5) 0.000 0.000 0.005(4)
C34 0.124(8) 0.035(4) 0.058(5) 0.001(3) -0.006(5) 0.009(4)
C35 0.141(9) 0.047(5) 0.082(7) 0.020(5) -0.021(7) -0.001(5)
C36 0.074(8) 0.041(6) 0.095(10) 0.000 0.000 -0.009(6)

loop_
_atom_type_symbol
_atom_type_description
_atom_type_scat_dispersion_real
_atom_type_scat_dispersion_imag
_atom_type_scat_source
C C 0.0033 0.0016 'International Tables Vol C Tables 4.2.6.8 and 6.1.1.4'
H H 0.0000 0.0000 'International Tables Vol C Tables 4.2.6.8 and 6.1.1.4'
N N 0.0061 0.0033 'International Tables Vol C Tables 4.2.6.8 and 6.1.1.4'
O O 0.0106 0.0060 'International Tables Vol C Tables 4.2.6.8 and 6.1.1.4'

loop_
_geom_angle_atom_site_label_1
_geom_angle_atom_site_label_2
_geom_angle_atom_site_label_3
_geom_angle
_geom_angle_site_symmetry_1
_geom_angle_site_symmetry_3
C12 O3 C13 118.9(7) . .
C31 O5 C32 113.9(7) . .
C4 N1 C1 108.0(5) . .
C4 N1 C9 127.7(5) . .
C1 N1 C9 124.3(6) . .
C20 N2 C23 110.1(6) . .
C20 N2 C28 124.2(7) . .
C23 N2 C28 125.7(7) . .
C2 C1 N1 107.8(5) . .
C2 C1 C5 124.9(7) . .
N1 C1 C5 127.3(7) . .
C1 C2 C8 116.8(6) . .
C1 C2 C3 108.6(5) . .
C8 C2 C3 134.5(6) . .
C4 C3 C10 129.2(6) . .
C4 C3 C2 105.0(5) . .
C10 C3 C2 125.8(6) . .
C3 C4 N1 110.6(5) . .
C3 C4 C14 130.9(5) . .
N1 C4 C14 118.5(5) . .
C6 C5 C1 115.7(7) . .
C6 C5 H5A 122.1 . .
C1 C5 H5A 122.1 . .
C5 C6 C7 123.0(7) . .
C5 C6 H6A 118.5 . .
C7 C6 H6A 118.5 . .
C6 C7 C8 120.5(7) . .
C6 C7 C12 122.6(7) . .
C8 C7 C12 116.9(7) . .
C7 C8 C2 119.0(7) . .
C7 C8 H8A 120.5 . .
C2 C8 H8A 120.5 . .
N1 C9 H9A 109.5 . .
N1 C9 H9B 109.5 . .
H9A C9 H9B 109.5 . .
N1 C9 H9C 109.5 . .
H9A C9 H9C 109.5 . .
H9B C9 H9C 109.5 . .
O1 C10 C3 118.5(6) . .
O1 C10 C11 117.9(6) . .
C3 C10 C11 123.6(6) . .
C10 C11 H11A 109.5 . .
C10 C11 H11B 109.5 . .
H11A C11 H11B 109.5 . .
C10 C11 H11C 109.5 . .
H11A C11 H11C 109.5 . .
H11B C11 H11C 109.5 . .
O2 C12 O3 122.0(8) . .
O2 C12 C7 123.8(7) . .
O3 C12 C7 114.3(8) . .
O3 C13 H13A 109.5 . .
O3 C13 H13B 109.5 . .
H13A C13 H13B 109.5 . .
O3 C13 H13C 109.5 . .
H13A C13 H13C 109.5 . .
H13B C13 H13C 109.5 . .
C15 C14 C19 119.6(6) . .
C15 C14 C4 121.2(5) . .
C19 C14 C4 119.1(6) . .
C16 C15 C14 120.1(6) . .
C16 C15 H15A 119.9 . .
C14 C15 H15A 119.9 . .
C17 C16 C15 119.1(7) . .
C17 C16 H16A 120.5 . .
C15 C16 H16A 120.5 . .
C18 C17 C16 122.2(7) . .
C18 C17 H17A 118.9 . .
C16 C17 H17A 118.9 . .
C17 C18 C19 120.2(8) . .
C17 C18 H18A 119.9 . .
C19 C18 H18A 119.9 . .
C18 C19 C14 118.7(7) . .
C18 C19 H19A 120.6 . .
C14 C19 H19A 120.6 . .
N2 C20 C27 130.4(7) . .
N2 C20 C21 107.4(6) . .
C27 C20 C21 122.2(7) . .
C24 C21 C20 118.0(7) . .
C24 C21 C22 133.8(6) . .
C20 C21 C22 108.2(7) . .
C23 C22 C21 105.3(6) . .
C23 C22 C29 128.9(8) . .
C21 C22 C29 125.8(7) . .
N2 C23 C22 109.0(7) . .
N2 C23 C33 120.7(7) . .
C22 C23 C33 130.3(8) . .
C25 C24 C21 119.2(7) . .
C25 C24 H24A 120.4 . .
C21 C24 H24A 120.4 . .
C24 C25 C26 123.0(8) . .
C24 C25 C31 117.1(8) . .
C26 C25 C31 120.0(7) . .
C27 C26 C25 119.3(8) . .
C27 C26 H26A 120.1 . .
C25 C26 H26A 120.6 . .
C20 C27 C26 118.3(8) . .
C20 C27 H27A 120.6 . .
C26 C27 H27A 121.0 . .
N2 C28 H28A 108.5 . .
N2 C28 H28B 109.7 . .
H28A C28 H28B 111.0 . .
O4 C29 C22 119.8(7) . .
O4 C29 C30 119.7(7) . .
C22 C29 C30 120.5(8) . .
C29 C30 H30A 110.8 . .
C29 C30 H30B 109.8 . .
H30A C30 H30B 111.9 . .
O6 C31 O5 123.2(8) . .
O6 C31 C25 124.8(7) . .
O5 C31 C25 112.1(8) . .
O5 C32 H32A 109.6 . .
O5 C32 H32B 110.1 . .
H32A C32 H32B 99.4 . .
C34 C33 C34 117.2(9) . 6_556
C34 C33 C23 121.2(4) . .
C34 C33 C23 121.2(4) 6_556 .
C33 C34 C35 121.3(8) . .
C33 C34 H34A 118.7 . .
C35 C34 H34A 119.9 . .
C36 C35 C34 119.7(9) . .
C36 C35 H35A 120.5 . .
C34 C35 H35A 119.8 . .
C35 C36 C35 119.9(11) . 6_556
C35 C36 H36A 120.1 . .
C35 C36 H36A 120.1 6_556 .

loop_
_geom_bond_atom_site_label_1
_geom_bond_atom_site_label_2
_geom_bond_distance
_geom_bond_site_symmetry_2
O1 C10 1.248(8) .
O2 C12 1.245(10) .
O3 C12 1.312(9) .
O3 C13 1.426(9) .
O4 C29 1.228(10) .
O5 C31 1.365(10) .
O5 C32 1.481(11) .
O6 C31 1.219(11) .
N1 C4 1.390(7) .
N1 C1 1.399(8) .
N1 C9 1.452(8) .
N2 C20 1.376(10) .
N2 C23 1.386(11) .
N2 C28 1.438(10) .
C1 C2 1.393(9) .
C1 C5 1.405(9) .
C2 C8 1.411(9) .
C2 C3 1.453(8) .
C3 C4 1.389(8) .
C3 C10 1.418(9) .
C4 C14 1.486(8) .
C5 C6 1.359(10) .
C5 H5A 0.9500 .
C6 C7 1.378(10) .
C6 H6A 0.9500 .
C7 C8 1.410(9) .
C7 C12 1.464(10) .
C8 H8A 0.9500 .
C9 H9A 0.9800 .
C9 H9B 0.9800 .
C9 H9C 0.9800 .
C10 C11 1.486(8) .
C11 H11A 0.9800 .
C11 H11B 0.9800 .
C11 H11C 0.9800 .
C13 H13A 0.9800 .
C13 H13B 0.9800 .
C13 H13C 0.9800 .
C14 C15 1.403(8) .
C14 C19 1.407(9) .
C15 C16 1.390(9) .
C15 H15A 0.9500 .
C16 C17 1.370(11) .
C16 H16A 0.9500 .
C17 C18 1.364(11) .
C17 H17A 0.9500 .
C18 C19 1.396(10) .
C18 H18A 0.9500 .
C19 H19A 0.9500 .
C20 C27 1.386(11) .
C20 C21 1.424(10) .
C21 C24 1.405(10) .
C21 C22 1.444(10) .
C22 C23 1.423(11) .
C22 C29 1.444(11) .
C23 C33 1.476(11) .
C24 C25 1.365(11) .
C24 H24A 0.9500 .
C25 C26 1.393(13) .
C25 C31 1.506(12) .
C26 C27 1.403(13) .
C26 H26A 0.9497 .
C27 H27A 0.9500 .
C28 H28A 0.9782 .
C28 H28B 0.9768 .
C29 C30 1.533(11) .
C30 H30A 0.9722 .
C30 H30B 0.9584 .
C32 H32A 0.9650 .
C32 H32B 0.9605 .
C33 C34 1.349(8) .
C33 C34 1.349(8) 6_556
C34 C35 1.401(10) .
C34 H34A 0.9507 .
C35 C36 1.332(10) .
C35 H35A 0.9500 .
C36 C35 1.332(10) 6_556
C36 H36A 0.9498 .
